data_9011046
loop_
_publ_author_name
'Le Bihan, M. T.'

_publ_section_title
;
 Contribution a l'etude structurale des sulfures d'arsenic et de plomb.
 Structure de la baumhauerite
;
_journal_name_full 'Acta Crystallographica'
_journal_page_first 1210
_journal_page_last 1211
_journal_paper_doi 10.1107/S0365110X61003533
_journal_volume 14
_journal_year 1961
_chemical_compound_source 'Binnenthal, Switzerland'
_chemical_formula_sum 'As9 Pb5 S18'
_chemical_name_mineral Baumhauerite
_space_group_IT_number 2
_symmetry_space_group_name_Hall '-P 1'
_symmetry_space_group_name_H-M 'P -1'
_cell_angle_alpha 90
_cell_angle_beta 97.40
_cell_angle_gamma 90
_cell_length_a 22.78
_cell_length_b 8.33
_cell_length_c 7.90
_cell_formula_units_Z 2
_cell_volume 1486.598
_database_code_amcsd 0009265
_exptl_crystal_density_diffrn 5.110
_cod_original_sg_symbol_H-M 'P 1 -1 1'
_cod_original_formula_sum 'Pb5 As9 S18'
_cod_database_code 9011046

loop_
_space_group_symop_operation_xyz
x,y,z
-x,-y,-z

loop_
_atom_site_label
_atom_site_fract_x
_atom_site_fract_y
_atom_site_fract_z
Pb1 0.23400 0.12500 -0.19200
Pb2 0.23400 0.62500 -0.19200
Pb3 0.34150 0.12500 0.34700
Pb4 0.34150 0.62500 0.34700
Pb5 0.08450 0.12500 0.09400
As1 0.39200 0.37500 -0.07500
As2 0.39200 0.87500 -0.07500
As3 0.17800 0.37500 0.37000
As4 0.17800 0.87500 0.37000
As5 0.05050 0.37500 -0.37500
As6 0.05050 0.87500 -0.37500
As7 0.07500 0.62500 0.03000
As8 0.49300 0.87500 0.29100
As9 0.49300 0.37500 0.29100
S1 0.31000 0.37500 0.07500
S2 0.31000 0.87500 0.07500
S3 0.00800 0.37500 0.21000
S4 0.00800 0.87500 0.21000
S5 0.21600 0.12500 0.22400
S6 0.21600 0.62500 0.22400
S7 0.36000 0.12500 0.76000
S8 0.36000 0.62500 0.76000
S9 0.26100 0.37500 -0.45500
S10 0.26100 0.87500 -0.45500
S11 0.10100 0.12500 0.51500
S12 0.10100 0.62500 0.51500
S13 0.12200 0.37500 0.88000
S14 0.12200 0.87500 0.88000
S15 0.44200 0.12500 0.15700
S16 0.44200 0.62500 0.15700
S17 0.43400 0.37500 0.50500
S18 0.43400 0.87500 0.50500

loop_
_cod_related_entry_id
_cod_related_entry_database
_cod_related_entry_code
1 AMCSD 0009265
